data_1514386
loop_
_publ_author_name
'Nawn, Graeme'
'Oakley, Simon R.'
'Majewski, Marek B.'
'McDonald, Robert'
'Patrick, Brian O.'
'Hicks, Robin G.'

_publ_section_title
;
 Redox-active, near-infrared dyes based on &#x2018;Nindigo&#x2019;
 (indigo-N,N&#x2032;-diarylimine) boron chelate complexes
;
_journal_issue 2
_journal_name_full 'Chemical Science'
_journal_page_first 612
_journal_paper_doi 10.1039/c2sc21307a
_journal_volume 4
_journal_year 2013
_chemical_formula_moiety 'C28 H17 B Cl2 F2 N4, 0.5(C H2 Cl2)'
_chemical_formula_sum 'C28.5 H18 B Cl3 F2 N4'
_chemical_formula_weight 571.63
_chemical_name_systematic
;
?
;
_space_group_IT_number 15
_symmetry_cell_setting monoclinic
_symmetry_space_group_name_Hall '-I 2ya'
_symmetry_space_group_name_H-M 'I 1 2/a 1'
_atom_sites_solution_hydrogens geom
_atom_sites_solution_primary direct
_atom_sites_solution_secondary difmap
_audit_creation_method SHELXL-97
_cell_angle_alpha 90.00
_cell_angle_beta 93.7226(5)
_cell_angle_gamma 90.00
_cell_formula_units_Z 8
_cell_length_a 14.0731(2)
_cell_length_b 11.5359(2)
_cell_length_c 31.2056(4)
_cell_measurement_reflns_used 9856
_cell_measurement_temperature 173(2)
_cell_measurement_theta_max 69.56
_cell_measurement_theta_min 4.96
_cell_volume 5055.41(13)
_computing_cell_refinement 'Bruker SAINT'
_computing_data_collection 'Bruker APEX2'
_computing_data_reduction 'Bruker SAINT'
_computing_molecular_graphics 'Bruker SHELXTL'
_computing_publication_material 'Bruker SHELXTL'
_computing_structure_refinement 'SHELXL-97 (Sheldrick, 2008)'
_computing_structure_solution 'SHELXD (Schneider & Sheldrick, 2002)'
_diffrn_ambient_temperature 173(2)
_diffrn_measured_fraction_theta_full 0.987
_diffrn_measured_fraction_theta_max 0.987
_diffrn_measurement_device_type 'Bruker APEX-II CCD'
_diffrn_measurement_method '\w scans'
_diffrn_radiation_monochromator graphite
_diffrn_radiation_source 'fine-focus sealed tube'
_diffrn_radiation_type CuK\a
_diffrn_radiation_wavelength 1.54178
_diffrn_reflns_av_R_equivalents 0.0193
_diffrn_reflns_av_sigmaI/netI 0.0178
_diffrn_reflns_limit_h_max 17
_diffrn_reflns_limit_h_min -17
_diffrn_reflns_limit_k_max 12
_diffrn_reflns_limit_k_min -13
_diffrn_reflns_limit_l_max 37
_diffrn_reflns_limit_l_min -37
_diffrn_reflns_number 16710
_diffrn_reflns_theta_full 70.07
_diffrn_reflns_theta_max 70.07
_diffrn_reflns_theta_min 4.09
_exptl_absorpt_coefficient_mu 3.643
_exptl_absorpt_correction_T_max 0.7950
_exptl_absorpt_correction_T_min 0.3538
_exptl_absorpt_correction_type integration
_exptl_absorpt_process_details 'SADABS (Sheldrick, 2008)'
_exptl_crystal_colour brown
_exptl_crystal_density_diffrn 1.502
_exptl_crystal_density_method 'not measured'
_exptl_crystal_description plate
_exptl_crystal_F_000 2328
_exptl_crystal_size_max 0.36
_exptl_crystal_size_mid 0.21
_exptl_crystal_size_min 0.07
_refine_diff_density_max 0.284
_refine_diff_density_min -0.279
_refine_diff_density_rms 0.043
_refine_ls_extinction_method none
_refine_ls_goodness_of_fit_ref 1.037
_refine_ls_hydrogen_treatment mixed
_refine_ls_matrix_type full
_refine_ls_number_parameters 365
_refine_ls_number_reflns 4749
_refine_ls_number_restraints 0
_refine_ls_restrained_S_all 1.037
_refine_ls_R_factor_all 0.0355
_refine_ls_R_factor_gt 0.0335
_refine_ls_shift/su_max 0.001
_refine_ls_shift/su_mean 0.000
_refine_ls_structure_factor_coef Fsqd
_refine_ls_weighting_details 'calc w=1/[\s^2^(Fo^2^)+(0.0564P)^2^+4.0662P] where P=(Fo^2^+2Fc^2^)/3'
_refine_ls_weighting_scheme calc
_refine_ls_wR_factor_gt 0.0989
_refine_ls_wR_factor_ref 0.1009
_reflns_number_gt 4450
_reflns_number_total 4749
_reflns_threshold_expression I>2\s(I)
_cod_data_source_file c2sc21307a.txt
_cod_data_source_block vic1241
_cod_depositor_comments
;
The following automatic conversions were performed:

'_symmetry_cell_setting' value 'Monoclinic' changed to 'monoclinic'
according to
/usr/data/users/saulius/automatic-downloads/retrospective/RSC/lib/dictionaries/cif_core.dic
dictionary named 'cif_core.dic' version 2.4.2 from 2011-04-26.

Automatic conversion script
Id: cif_fix_values 2281 2013-09-26 08:29:07Z andrius 
;
_cod_original_sg_symbol_H-M 'I 2/a'
_cod_database_code 1514386

loop_
_symmetry_equiv_pos_as_xyz
'x, y, z'
'-x+1/2, y, -z'
'x+1/2, y+1/2, z+1/2'
'-x+1, y+1/2, -z+1/2'
'-x, -y, -z'
'x-1/2, -y, z'
'-x+1/2, -y+1/2, -z+1/2'
'x, -y+1/2, z+1/2'

loop_
_atom_site_label
_atom_site_type_symbol
_atom_site_fract_x
_atom_site_fract_y
_atom_site_fract_z
_atom_site_U_iso_or_equiv
_atom_site_adp_type
_atom_site_occupancy
_atom_site_symmetry_multiplicity
_atom_site_calc_flag
_atom_site_refinement_flags
_atom_site_disorder_assembly
_atom_site_disorder_group
Cl1 Cl -0.10787(4) 0.18550(5) -0.024023(14) 0.06132(16) Uani 1 1 d . . .
Cl2 Cl 0.40029(4) 0.03193(6) 0.475280(16) 0.06823(18) Uani 1 1 d . . .
F1 F 0.18851(7) -0.14616(8) 0.29890(3) 0.0416(2) Uani 1 1 d . . .
F2 F 0.04056(7) -0.07981(8) 0.31055(3) 0.0385(2) Uani 1 1 d . . .
N11 N 0.10421(8) -0.03678(10) 0.24222(4) 0.0260(2) Uani 1 1 d . . .
N12 N 0.02429(9) 0.15331(10) 0.15954(4) 0.0289(3) Uani 1 1 d . . .
N21 N 0.09767(9) 0.28156(10) 0.23634(4) 0.0268(2) Uani 1 1 d . . .
H21N H 0.0572(15) 0.3053(17) 0.2167(7) 0.045(5) Uiso 1 1 d . . .
N22 N 0.16842(8) 0.05922(10) 0.31031(4) 0.0262(2) Uani 1 1 d . . .
C11 C 0.08715(9) 0.06955(12) 0.22515(4) 0.0257(3) Uani 1 1 d . . .
C12 C 0.05185(9) 0.06067(12) 0.17963(4) 0.0259(3) Uani 1 1 d . . .
C13 C 0.05459(10) -0.06450(12) 0.17056(4) 0.0270(3) Uani 1 1 d . . .
C14 C 0.08728(9) -0.11918(12) 0.20907(4) 0.0267(3) Uani 1 1 d . . .
C15 C 0.09916(11) -0.23802(13) 0.21187(5) 0.0320(3) Uani 1 1 d . . .
H15 H 0.1223 -0.2739 0.2379 0.038 Uiso 1 1 calc R . .
C16 C 0.07592(12) -0.30288(14) 0.17509(5) 0.0377(4) Uani 1 1 d . . .
H16 H 0.0837 -0.3847 0.1760 0.045 Uiso 1 1 calc R . .
C17 C 0.04161(12) -0.25086(14) 0.13698(5) 0.0376(3) Uani 1 1 d . . .
H17 H 0.0256 -0.2976 0.1125 0.045 Uiso 1 1 calc R . .
C18 C 0.03046(11) -0.13178(13) 0.13426(5) 0.0323(3) Uani 1 1 d . . .
H18 H 0.0068 -0.0965 0.1082 0.039 Uiso 1 1 calc R . .
C21 C 0.10683(10) 0.16747(12) 0.24908(4) 0.0253(3) Uani 1 1 d . . .
C22 C 0.15221(9) 0.16234(12) 0.29120(4) 0.0253(3) Uani 1 1 d . . .
C23 C 0.17120(9) 0.28062(12) 0.30399(4) 0.0255(3) Uani 1 1 d . . .
C24 C 0.13530(9) 0.35025(12) 0.26907(4) 0.0257(3) Uani 1 1 d . . .
C25 C 0.14163(10) 0.47114(13) 0.27003(5) 0.0294(3) Uani 1 1 d . . .
H25 H 0.1189 0.5167 0.2461 0.035 Uiso 1 1 calc R . .
C26 C 0.18186(10) 0.52200(13) 0.30678(5) 0.0314(3) Uani 1 1 d . . .
H26 H 0.1875 0.6040 0.3081 0.038 Uiso 1 1 calc R . .
C27 C 0.21471(10) 0.45499(13) 0.34236(5) 0.0320(3) Uani 1 1 d . . .
H27 H 0.2404 0.4927 0.3676 0.038 Uiso 1 1 calc R . .
C28 C 0.21035(10) 0.33582(13) 0.34129(5) 0.0291(3) Uani 1 1 d . . .
H28 H 0.2334 0.2914 0.3654 0.035 Uiso 1 1 calc R . .
C31 C -0.00742(10) 0.15305(12) 0.11567(5) 0.0293(3) Uani 1 1 d . . .
C32 C 0.04853(11) 0.11305(14) 0.08378(5) 0.0347(3) Uani 1 1 d . . .
H32 H 0.1085 0.0784 0.0915 0.042 Uiso 1 1 calc R . .
C33 C 0.01786(12) 0.12312(14) 0.04082(5) 0.0383(4) Uani 1 1 d . . .
H33 H 0.0567 0.0962 0.0191 0.046 Uiso 1 1 calc R . .
C34 C -0.06960(13) 0.17261(15) 0.02998(5) 0.0397(4) Uani 1 1 d . . .
C35 C -0.12661(12) 0.21372(15) 0.06129(5) 0.0415(4) Uani 1 1 d . . .
H35 H -0.1870 0.2470 0.0535 0.050 Uiso 1 1 calc R . .
C36 C -0.09451(11) 0.20574(14) 0.10411(5) 0.0351(3) Uani 1 1 d . . .
H36 H -0.1320 0.2363 0.1257 0.042 Uiso 1 1 calc R . .
C41 C 0.22358(10) 0.05329(12) 0.35055(4) 0.0270(3) Uani 1 1 d . . .
C42 C 0.31774(11) 0.08787(14) 0.35296(5) 0.0337(3) Uani 1 1 d . . .
H42 H 0.3451 0.1165 0.3280 0.040 Uiso 1 1 calc R . .
C43 C 0.37268(11) 0.08126(14) 0.39132(5) 0.0377(3) Uani 1 1 d . . .
H43 H 0.4374 0.1053 0.3930 0.045 Uiso 1 1 calc R . .
C44 C 0.33163(13) 0.03910(15) 0.42692(5) 0.0416(4) Uani 1 1 d . . .
C45 C 0.23780(14) 0.00319(19) 0.42510(6) 0.0521(5) Uani 1 1 d . . .
H45 H 0.2108 -0.0262 0.4500 0.062 Uiso 1 1 calc R . .
C46 C 0.18357(12) 0.01043(16) 0.38659(5) 0.0420(4) Uani 1 1 d . . .
H46 H 0.1190 -0.0140 0.3849 0.050 Uiso 1 1 calc R . .
B B 0.12632(12) -0.05596(14) 0.29090(5) 0.0287(3) Uani 1 1 d . . .
Cl1S Cl 0.1995(3) 0.1506(3) -0.04269(14) 0.1083(13) Uani 0.50 1 d P A -1
Cl2S Cl 0.2940(3) 0.1011(3) 0.04029(12) 0.0802(8) Uani 0.50 1 d P A -1
C1S C 0.244(3) 0.2073(4) 0.0035(15) 0.083(4) Uani 0.50 1 d P A -1
H1SA H 0.1921 0.2490 0.0172 0.100 Uiso 0.50 1 calc PR A -1
H1SB H 0.2933 0.2646 -0.0026 0.100 Uiso 0.50 1 calc PR A -1

loop_
_atom_site_aniso_label
_atom_site_aniso_U_11
_atom_site_aniso_U_22
_atom_site_aniso_U_33
_atom_site_aniso_U_23
_atom_site_aniso_U_13
_atom_site_aniso_U_12
Cl1 0.0773(3) 0.0761(4) 0.0283(2) 0.00108(19) -0.0144(2) 0.0154(3)
Cl2 0.0728(4) 0.0848(4) 0.0426(3) 0.0039(2) -0.0303(2) 0.0036(3)
F1 0.0558(6) 0.0272(5) 0.0395(5) -0.0005(4) -0.0151(4) 0.0095(4)
F2 0.0442(5) 0.0425(5) 0.0285(4) -0.0004(4) 0.0001(4) -0.0170(4)
N11 0.0290(6) 0.0223(6) 0.0263(6) -0.0008(4) -0.0012(4) 0.0007(4)
N12 0.0317(6) 0.0283(6) 0.0261(6) 0.0008(5) -0.0022(5) 0.0014(5)
N21 0.0314(6) 0.0237(6) 0.0247(6) 0.0011(4) -0.0023(5) 0.0025(5)
N22 0.0294(6) 0.0243(6) 0.0244(6) 0.0021(4) -0.0025(4) -0.0007(4)
C11 0.0253(6) 0.0266(7) 0.0250(7) 0.0007(5) 0.0007(5) 0.0013(5)
C12 0.0250(6) 0.0276(7) 0.0251(7) -0.0010(5) 0.0011(5) -0.0004(5)
C13 0.0278(7) 0.0257(7) 0.0275(7) -0.0007(5) 0.0020(5) -0.0004(5)
C14 0.0258(7) 0.0278(7) 0.0265(7) -0.0021(5) 0.0013(5) -0.0008(5)
C15 0.0370(7) 0.0265(7) 0.0324(7) -0.0003(6) 0.0000(6) 0.0017(6)
C16 0.0481(9) 0.0258(8) 0.0393(8) -0.0043(6) 0.0024(7) 0.0017(6)
C17 0.0492(9) 0.0314(8) 0.0320(8) -0.0079(6) 0.0016(6) -0.0021(7)
C18 0.0384(8) 0.0325(8) 0.0259(7) -0.0023(6) 0.0008(6) -0.0016(6)
C21 0.0268(6) 0.0242(7) 0.0247(7) 0.0011(5) 0.0002(5) 0.0014(5)
C22 0.0245(6) 0.0258(7) 0.0256(7) 0.0004(5) 0.0014(5) 0.0004(5)
C23 0.0249(6) 0.0249(7) 0.0268(7) 0.0006(5) 0.0015(5) 0.0002(5)
C24 0.0251(6) 0.0250(7) 0.0272(7) -0.0002(5) 0.0021(5) 0.0007(5)
C25 0.0302(7) 0.0251(7) 0.0331(7) 0.0027(5) 0.0023(6) 0.0015(5)
C26 0.0296(7) 0.0230(7) 0.0415(8) -0.0020(6) 0.0026(6) -0.0008(5)
C27 0.0302(7) 0.0299(8) 0.0351(8) -0.0062(6) -0.0026(6) -0.0016(6)
C28 0.0290(7) 0.0292(7) 0.0284(7) -0.0006(5) -0.0021(5) -0.0001(5)
C31 0.0358(7) 0.0243(7) 0.0272(7) 0.0013(5) -0.0031(6) -0.0023(5)
C32 0.0359(8) 0.0367(8) 0.0310(7) 0.0015(6) -0.0015(6) 0.0032(6)
C33 0.0461(9) 0.0402(9) 0.0284(8) -0.0007(6) 0.0015(6) 0.0026(7)
C34 0.0509(9) 0.0398(9) 0.0270(8) 0.0020(6) -0.0081(7) 0.0014(7)
C35 0.0423(9) 0.0434(9) 0.0374(8) 0.0019(7) -0.0089(7) 0.0084(7)
C36 0.0385(8) 0.0349(8) 0.0315(8) 0.0001(6) -0.0019(6) 0.0046(6)
C41 0.0315(7) 0.0223(7) 0.0266(7) 0.0003(5) -0.0038(5) 0.0010(5)
C42 0.0326(7) 0.0362(8) 0.0321(8) 0.0012(6) -0.0005(6) -0.0012(6)
C43 0.0324(8) 0.0377(9) 0.0416(9) -0.0041(7) -0.0089(6) 0.0022(6)
C44 0.0499(9) 0.0391(9) 0.0332(8) 0.0006(6) -0.0161(7) 0.0028(7)
C45 0.0606(11) 0.0650(12) 0.0294(8) 0.0127(8) -0.0059(8) -0.0156(9)
C46 0.0409(8) 0.0526(10) 0.0318(8) 0.0066(7) -0.0033(6) -0.0141(7)
B 0.0352(8) 0.0234(8) 0.0266(8) 0.0013(6) -0.0038(6) -0.0016(6)
Cl1S 0.0987(15) 0.176(4) 0.0509(10) 0.011(2) 0.0134(9) -0.006(2)
Cl2S 0.0717(11) 0.1104(19) 0.0607(14) 0.0256(14) 0.0217(10) 0.0210(13)
C1S 0.084(9) 0.065(3) 0.101(13) 0.008(8) 0.011(6) -0.018(8)

loop_
_atom_type_symbol
_atom_type_description
_atom_type_scat_dispersion_real
_atom_type_scat_dispersion_imag
_atom_type_scat_source
C C 0.0181 0.0091 'International Tables Vol C Tables 4.2.6.8 and 6.1.1.4'
H H 0.0000 0.0000 'International Tables Vol C Tables 4.2.6.8 and 6.1.1.4'
B B 0.0090 0.0039 'International Tables Vol C Tables 4.2.6.8 and 6.1.1.4'
N N 0.0311 0.0180 'International Tables Vol C Tables 4.2.6.8 and 6.1.1.4'
F F 0.0727 0.0534 'International Tables Vol C Tables 4.2.6.8 and 6.1.1.4'
Cl Cl 0.3639 0.7018 'International Tables Vol C Tables 4.2.6.8 and 6.1.1.4'

loop_
_geom_angle_atom_site_label_1
_geom_angle_atom_site_label_2
_geom_angle_atom_site_label_3
_geom_angle
C11 N11 C14 107.72(11)
C11 N11 B 122.40(11)
C14 N11 B 129.51(11)
C12 N12 C31 122.49(12)
C24 N21 C21 108.20(11)
C22 N22 C41 119.84(11)
C22 N22 B 122.15(11)
C41 N22 B 117.99(11)
N11 C11 C21 120.51(12)
N11 C11 C12 110.84(12)
C21 C11 C12 128.58(13)
N12 C12 C13 137.05(13)
N12 C12 C11 118.88(12)
C13 C12 C11 103.97(11)
C18 C13 C14 119.48(13)
C18 C13 C12 133.85(13)
C14 C13 C12 106.65(12)
C15 C14 C13 121.98(13)
C15 C14 N11 127.31(13)
C13 C14 N11 110.71(12)
C14 C15 C16 117.38(14)
C17 C16 C15 121.57(15)
C18 C17 C16 120.82(14)
C17 C18 C13 118.75(14)
C11 C21 N21 128.09(13)
C11 C21 C22 122.03(13)
N21 C21 C22 109.49(12)
N22 C22 C21 119.95(12)
N22 C22 C23 133.78(13)
C21 C22 C23 106.26(12)
C28 C23 C24 118.65(13)
C28 C23 C22 135.46(13)
C24 C23 C22 105.82(12)
N21 C24 C25 127.85(13)
N21 C24 C23 110.21(12)
C25 C24 C23 121.93(13)
C26 C25 C24 117.73(13)
C25 C26 C27 121.31(14)
C28 C27 C26 121.21(14)
C27 C28 C23 119.10(14)
C32 C31 C36 119.32(14)
C32 C31 N12 122.53(13)
C36 C31 N12 117.84(13)
C33 C32 C31 120.68(14)
C34 C33 C32 119.26(15)
C33 C34 C35 121.10(15)
C33 C34 Cl1 119.18(13)
C35 C34 Cl1 119.71(13)
C36 C35 C34 119.29(15)
C35 C36 C31 120.30(15)
C42 C41 C46 119.95(14)
C42 C41 N22 119.78(13)
C46 C41 N22 120.25(13)
C41 C42 C43 120.75(14)
C44 C43 C42 118.56(15)
C43 C44 C45 121.59(15)
C43 C44 Cl2 118.62(13)
C45 C44 Cl2 119.79(14)
C44 C45 C46 119.30(16)
C41 C46 C45 119.85(15)
F1 B F2 108.99(12)
F1 B N11 111.87(12)
F2 B N11 109.29(12)
F1 B N22 110.69(12)
F2 B N22 108.07(12)
N11 B N22 107.84(11)
Cl1S C1S Cl2S 113.3(5)

loop_
_geom_bond_atom_site_label_1
_geom_bond_atom_site_label_2
_geom_bond_distance
Cl1 C34 1.7420(16)
Cl2 C44 1.7403(16)
F1 B 1.3721(19)
F2 B 1.4157(19)
N11 C11 1.3526(18)
N11 C14 1.4138(18)
N11 B 1.5466(19)
N12 C12 1.2861(19)
N12 C31 1.4119(18)
N21 C24 1.3716(18)
N21 C21 1.3785(18)
N22 C22 1.3436(18)
N22 C41 1.4343(17)
N22 B 1.5610(19)
C11 C21 1.372(2)
C11 C12 1.4776(18)
C12 C13 1.4724(19)
C13 C18 1.397(2)
C13 C14 1.408(2)
C14 C15 1.383(2)
C15 C16 1.391(2)
C16 C17 1.390(2)
C17 C18 1.385(2)
C21 C22 1.4246(19)
C22 C23 1.4417(19)
C23 C28 1.407(2)
C23 C24 1.4200(19)
C24 C25 1.398(2)
C25 C26 1.377(2)
C26 C27 1.406(2)
C27 C28 1.376(2)
C31 C32 1.388(2)
C31 C36 1.394(2)
C32 C33 1.386(2)
C33 C34 1.379(2)
C34 C35 1.387(2)
C35 C36 1.386(2)
C41 C42 1.381(2)
C41 C46 1.381(2)
C42 C43 1.384(2)
C43 C44 1.374(3)
C44 C45 1.382(3)
C45 C46 1.384(2)
Cl1S C1S 1.66(5)
Cl2S C1S 1.79(4)

loop_
_geom_torsion_atom_site_label_1
_geom_torsion_atom_site_label_2
_geom_torsion_atom_site_label_3
_geom_torsion_atom_site_label_4
_geom_torsion
C14 N11 C11 C21 -173.62(12)
B N11 C11 C21 12.8(2)
C14 N11 C11 C12 3.52(15)
B N11 C11 C12 -170.09(12)
C31 N12 C12 C13 -6.4(3)
C31 N12 C12 C11 177.86(12)
N11 C11 C12 N12 174.06(12)
C21 C11 C12 N12 -9.1(2)
N11 C11 C12 C13 -2.96(14)
C21 C11 C12 C13 173.88(14)
N12 C12 C13 C18 3.3(3)
C11 C12 C13 C18 179.43(15)
N12 C12 C13 C14 -174.98(16)
C11 C12 C13 C14 1.20(14)
C18 C13 C14 C15 2.0(2)
C12 C13 C14 C15 -179.46(13)
C18 C13 C14 N11 -177.70(12)
C12 C13 C14 N11 0.83(15)
C11 N11 C14 C15 177.58(14)
B N11 C14 C15 -9.4(2)
C11 N11 C14 C13 -2.73(15)
B N11 C14 C13 170.27(13)
C13 C14 C15 C16 -1.1(2)
N11 C14 C15 C16 178.59(14)
C14 C15 C16 C17 -0.3(2)
C15 C16 C17 C18 0.8(3)
C16 C17 C18 C13 0.2(2)
C14 C13 C18 C17 -1.5(2)
C12 C13 C18 C17 -179.55(15)
N11 C11 C21 N21 177.06(13)
C12 C11 C21 N21 0.5(2)
N11 C11 C21 C22 4.9(2)
C12 C11 C21 C22 -171.69(13)
C24 N21 C21 C11 -173.31(13)
C24 N21 C21 C22 -0.34(15)
C41 N22 C22 C21 172.93(12)
B N22 C22 C21 -9.05(19)
C41 N22 C22 C23 -7.1(2)
B N22 C22 C23 170.93(14)
C11 C21 C22 N22 -6.7(2)
N21 C21 C22 N22 179.81(12)
C11 C21 C22 C23 173.30(12)
N21 C21 C22 C23 -0.17(15)
N22 C22 C23 C28 -2.7(3)
C21 C22 C23 C28 177.26(15)
N22 C22 C23 C24 -179.39(14)
C21 C22 C23 C24 0.60(14)
C21 N21 C24 C25 179.61(13)
C21 N21 C24 C23 0.74(15)
C28 C23 C24 N21 -178.17(12)
C22 C23 C24 N21 -0.83(15)
C28 C23 C24 C25 2.9(2)
C22 C23 C24 C25 -179.78(12)
N21 C24 C25 C26 179.47(13)
C23 C24 C25 C26 -1.8(2)
C24 C25 C26 C27 -0.6(2)
C25 C26 C27 C28 1.9(2)
C26 C27 C28 C23 -0.7(2)
C24 C23 C28 C27 -1.6(2)
C22 C23 C28 C27 -177.91(15)
C12 N12 C31 C32 -57.4(2)
C12 N12 C31 C36 129.03(15)
C36 C31 C32 C33 -1.2(2)
N12 C31 C32 C33 -174.63(14)
C31 C32 C33 C34 -0.6(2)
C32 C33 C34 C35 0.9(3)
C32 C33 C34 Cl1 179.84(13)
C33 C34 C35 C36 0.6(3)
Cl1 C34 C35 C36 -178.37(13)
C34 C35 C36 C31 -2.4(3)
C32 C31 C36 C35 2.7(2)
N12 C31 C36 C35 176.41(15)
C22 N22 C41 C42 -62.81(18)
B N22 C41 C42 119.08(15)
C22 N22 C41 C46 118.82(16)
B N22 C41 C46 -59.29(19)
C46 C41 C42 C43 -0.7(2)
N22 C41 C42 C43 -179.03(13)
C41 C42 C43 C44 0.3(2)
C42 C43 C44 C45 0.3(3)
C42 C43 C44 Cl2 -179.44(13)
C43 C44 C45 C46 -0.4(3)
Cl2 C44 C45 C46 179.32(16)
C42 C41 C46 C45 0.5(3)
N22 C41 C46 C45 178.90(16)
C44 C45 C46 C41 0.0(3)
C11 N11 B F1 -146.66(13)
C14 N11 B F1 41.2(2)
C11 N11 B F2 92.54(15)
C14 N11 B F2 -79.57(17)
C11 N11 B N22 -24.71(17)
C14 N11 B N22 163.18(12)
C22 N22 B F1 145.41(13)
C41 N22 B F1 -36.53(17)
C22 N22 B F2 -95.30(15)
C41 N22 B F2 82.76(15)
C22 N22 B N11 22.74(18)
C41 N22 B N11 -159.20(11)
